data_7025865
loop_
_publ_author_name
'Crawford, Lynne A.'
'Ieva, Maria'
'McNab, Hamish'
'Parsons, Simon'

_publ_section_title
;
 Structural studies of some push-pull N-arylbenzazoles.
;
_journal_issue 30
_journal_name_full 'Dalton transactions (Cambridge, England : 2003)'
_journal_page_first 7147
_journal_page_last 7152
_journal_paper_doi 10.1039/c0dt00029a
_journal_volume 39
_journal_year 2010
_chemical_formula_moiety 'C13 H9 N3 O2'
_chemical_formula_sum 'C13 H9 N3 O2'
_chemical_formula_weight 239.23
_chemical_melting_point 404
_chemical_name_systematic
; 
 ? 
;
_space_group_IT_number 4
_symmetry_cell_setting monoclinic
_symmetry_space_group_name_Hall 'P 2yb'
_symmetry_space_group_name_H-M 'P 1 21 1'
_atom_sites_solution_hydrogens geom
_atom_sites_solution_primary direct
_atom_sites_solution_secondary difmap
_audit_creation_method SHELXL-97
_cell_angle_alpha 90.00
_cell_angle_beta 103.631(11)
_cell_angle_gamma 90.00
_cell_formula_units_Z 2
_cell_length_a 7.519(5)
_cell_length_b 7.223(5)
_cell_length_c 10.049(7)
_cell_measurement_reflns_used 1004
_cell_measurement_temperature 150(2)
_cell_measurement_theta_max 28.5
_cell_measurement_theta_min 3
_cell_volume 530.4(6)
_computing_cell_refinement 'Bruker SMART'
_computing_data_collection 'Bruker SMART'
_computing_data_reduction 'Bruker SHELXTL'
_computing_molecular_graphics 'Bruker SHELXTL'
_computing_publication_material 'Bruker SHELXTL'
_computing_structure_refinement 'SHELXL-97 (Sheldrick, 1997)'
_computing_structure_solution 'SHELXS-97 (Sheldrick, 1990)'
_diffrn_ambient_temperature 150(2)
_diffrn_measured_fraction_theta_full 0.794
_diffrn_measured_fraction_theta_max 0.794
_diffrn_measurement_device_type 'CCD area detector'
_diffrn_measurement_method 'phi and omega scans'
_diffrn_radiation_monochromator graphite
_diffrn_radiation_source 'fine-focus sealed tube'
_diffrn_radiation_type MoK\a
_diffrn_radiation_wavelength 0.71073
_diffrn_reflns_av_R_equivalents 0.0403
_diffrn_reflns_av_sigmaI/netI 0.0758
_diffrn_reflns_limit_h_max 10
_diffrn_reflns_limit_h_min -7
_diffrn_reflns_limit_k_max 4
_diffrn_reflns_limit_k_min -9
_diffrn_reflns_limit_l_max 8
_diffrn_reflns_limit_l_min -13
_diffrn_reflns_number 1938
_diffrn_reflns_theta_full 28.91
_diffrn_reflns_theta_max 28.91
_diffrn_reflns_theta_min 2.09
_exptl_absorpt_coefficient_mu 0.105
_exptl_absorpt_correction_T_max 0.928
_exptl_absorpt_correction_T_min 0.345
_exptl_absorpt_correction_type multi-scan
_exptl_absorpt_process_details sadabs
_exptl_crystal_colour colourless
_exptl_crystal_density_diffrn 1.498
_exptl_crystal_density_method 'not measured'
_exptl_crystal_description tablet
_exptl_crystal_F_000 248
_exptl_crystal_size_max 0.45
_exptl_crystal_size_mid 0.36
_exptl_crystal_size_min 0.15
_refine_diff_density_max 0.276
_refine_diff_density_min -0.245
_refine_diff_density_rms 0.057
_refine_ls_abs_structure_details 'Flack H D (1983), Acta Cryst. A39, 876-881'
_refine_ls_abs_structure_Flack -2(3)
_refine_ls_extinction_method none
_refine_ls_goodness_of_fit_ref 0.930
_refine_ls_hydrogen_treatment constr
_refine_ls_matrix_type full
_refine_ls_number_parameters 163
_refine_ls_number_reflns 1412
_refine_ls_number_restraints 1
_refine_ls_restrained_S_all 0.930
_refine_ls_R_factor_all 0.0618
_refine_ls_R_factor_gt 0.0502
_refine_ls_shift/su_max 0.000
_refine_ls_shift/su_mean 0.000
_refine_ls_structure_factor_coef Fsqd
_refine_ls_weighting_details 'calc w=1/[\s^2^(Fo^2^)+(0.0589P)^2^+0.0000P] where P=(Fo^2^+2Fc^2^)/3'
_refine_ls_weighting_scheme calc
_refine_ls_wR_factor_gt 0.1148
_refine_ls_wR_factor_ref 0.1192
_reflns_number_gt 1078
_reflns_number_total 1412
_reflns_threshold_expression >2sigma(I)
_cod_data_source_file c0dt00029a.txt
_cod_data_source_block 7
_cod_depositor_comments
;
The following automatic conversions were performed:

'_symmetry_cell_setting' value 'Monoclinic' changed to 'monoclinic'
according to /home/saulius/struct/CIF-dictionaries/cif_core.dic
dictionary named 'cif_core.dic' version 2.4.2 from
2011-04-26.

'_exptl_absorpt_correction_type' value 'multiscan'
changed to 'multi-scan' according to
/home/saulius/struct/CIF-dictionaries/cif_core.dic dictionary named
'cif_core.dic' version 2.4.2 from 2011-04-26.

Automatic conversion script
Id: cif_fix_values 1891 2012-01-12 08:04:46Z andrius 
;
_cod_original_sg_symbol_H-M P2(1)
_cod_database_code 7025865

loop_
_symmetry_equiv_pos_as_xyz
'x, y, z'
'-x, y+1/2, -z'

loop_
_atom_site_label
_atom_site_type_symbol
_atom_site_fract_x
_atom_site_fract_y
_atom_site_fract_z
_atom_site_U_iso_or_equiv
_atom_site_adp_type
_atom_site_occupancy
_atom_site_symmetry_multiplicity
_atom_site_calc_flag
_atom_site_refinement_flags
N111 N 0.5561(5) 0.3452(5) 0.0700(4) 0.0306(10) Uani 1 1 d .
C14 C 0.6471(6) 0.3789(6) -0.1440(4) 0.0259(10) Uani 1 1 d .
H14 H 0.5301 0.3328 -0.1889 0.031 Uiso 1 1 calc R
N1 N 0.8926(4) 0.5246(5) 0.2040(3) 0.0259(8) Uani 1 1 d .
C12 C 0.9439(6) 0.4910(6) -0.1501(4) 0.0272(10) Uani 1 1 d .
H12 H 1.0331 0.5168 -0.2006 0.033 Uiso 1 1 calc R
O111 O 0.3961(5) 0.3895(6) 0.0207(3) 0.0476(10) Uani 1 1 d .
C10 C 0.8559(5) 0.4820(5) 0.0633(4) 0.0226(9) Uani 1 1 d .
C4 C 1.0244(5) 0.6117(5) 0.4146(4) 0.0235(10) Uani 1 1 d .
O112 O 0.6062(4) 0.2534(5) 0.1710(3) 0.0386(9) Uani 1 1 d .
C11 C 0.9844(6) 0.5260(6) -0.0111(4) 0.0286(10) Uani 1 1 d .
H11 H 1.0985 0.5794 0.0331 0.034 Uiso 1 1 calc R
C3 C 0.8372(6) 0.6574(6) 0.3820(4) 0.0259(10) Uani 1 1 d .
H3 H 0.7762 0.7155 0.4435 0.031 Uiso 1 1 calc R
N2 N 0.7573(5) 0.6096(5) 0.2556(4) 0.0290(9) Uani 1 1 d .
C15 C 0.6929(5) 0.4075(6) -0.0048(4) 0.0247(10) Uani 1 1 d .
C7 C 1.3672(6) 0.4869(6) 0.4062(4) 0.0283(10) Uani 1 1 d .
H7 H 1.4868 0.4452 0.4054 0.034 Uiso 1 1 calc R
C9 C 1.0553(5) 0.5240(6) 0.2991(4) 0.0221(9) Uani 1 1 d .
C8 C 1.2265(6) 0.4555(5) 0.2934(4) 0.0244(10) Uani 1 1 d .
H8 H 1.2451 0.3905 0.2157 0.029 Uiso 1 1 calc R
C5 C 1.1685(6) 0.6399(6) 0.5277(4) 0.0262(10) Uani 1 1 d .
H5 H 1.1495 0.7003 0.6072 0.031 Uiso 1 1 calc R
C6 C 1.3391(6) 0.5784(6) 0.5218(4) 0.0289(10) Uani 1 1 d .
H6 H 1.4397 0.5984 0.5976 0.035 Uiso 1 1 calc R
C13 C 0.7782(6) 0.4200(6) -0.2167(4) 0.0283(11) Uani 1 1 d .
H13 H 0.7526 0.3987 -0.3127 0.034 Uiso 1 1 calc R

loop_
_atom_site_aniso_label
_atom_site_aniso_U_11
_atom_site_aniso_U_22
_atom_site_aniso_U_33
_atom_site_aniso_U_23
_atom_site_aniso_U_13
_atom_site_aniso_U_12
N111 0.032(2) 0.035(2) 0.026(2) -0.0059(18) 0.010(2) -0.0025(18)
C14 0.018(2) 0.030(2) 0.027(2) -0.003(2) -0.001(2) 0.0012(19)
N1 0.0173(18) 0.036(2) 0.0234(18) -0.0038(16) 0.0026(18) -0.0007(16)
C12 0.026(2) 0.028(2) 0.029(2) 0.004(2) 0.010(2) 0.0011(19)
O111 0.0254(18) 0.076(3) 0.044(2) -0.0016(19) 0.0114(19) 0.0031(18)
C10 0.017(2) 0.022(2) 0.027(2) -0.0026(18) 0.001(2) 0.0004(17)
C4 0.022(2) 0.024(2) 0.024(2) 0.0012(19) 0.004(2) -0.0017(19)
O112 0.040(2) 0.043(2) 0.0325(18) 0.0063(16) 0.0085(18) -0.0113(17)
C11 0.024(2) 0.026(2) 0.034(2) 0.003(2) 0.004(2) -0.0017(19)
C3 0.024(2) 0.027(2) 0.028(2) -0.005(2) 0.010(2) -0.0004(18)
N2 0.0215(19) 0.031(2) 0.035(2) -0.0077(17) 0.0078(19) 0.0016(16)
C15 0.021(2) 0.026(2) 0.026(2) 0.0006(19) 0.006(2) 0.0021(18)
C7 0.019(2) 0.031(2) 0.034(2) 0.003(2) 0.003(2) -0.0012(19)
C9 0.021(2) 0.025(2) 0.019(2) 0.0021(18) 0.001(2) -0.0011(18)
C8 0.023(2) 0.025(2) 0.025(2) -0.0003(18) 0.006(2) -0.0004(17)
C5 0.029(2) 0.026(2) 0.021(2) -0.0024(19) 0.001(2) -0.0001(19)
C6 0.025(2) 0.029(2) 0.028(2) 0.0039(19) -0.003(2) -0.0025(18)
C13 0.032(3) 0.032(2) 0.020(2) -0.0041(19) 0.005(2) 0.008(2)

loop_
_atom_type_symbol
_atom_type_description
_atom_type_scat_dispersion_real
_atom_type_scat_dispersion_imag
_atom_type_scat_source
C C 0.0033 0.0016 'International Tables Vol C Tables 4.2.6.8 and 6.1.1.4'
H H 0.0000 0.0000 'International Tables Vol C Tables 4.2.6.8 and 6.1.1.4'
N N 0.0061 0.0033 'International Tables Vol C Tables 4.2.6.8 and 6.1.1.4'
O O 0.0106 0.0060 'International Tables Vol C Tables 4.2.6.8 and 6.1.1.4'

loop_
_geom_angle_atom_site_label_1
_geom_angle_atom_site_label_2
_geom_angle_atom_site_label_3
_geom_angle
O112 N111 O111 124.6(3)
O112 N111 C15 118.8(4)
O111 N111 C15 116.6(4)
C15 C14 C13 117.7(4)
C9 N1 N2 110.8(3)
C9 N1 C10 129.3(3)
N2 N1 C10 118.9(3)
C13 C12 C11 121.5(3)
C15 C10 C11 118.4(4)
C15 C10 N1 122.0(3)
C11 C10 N1 119.5(4)
C5 C4 C9 119.9(3)
C5 C4 C3 134.5(3)
C9 C4 C3 105.6(4)
C12 C11 C10 119.1(4)
N2 C3 C4 111.5(3)
C3 N2 N1 105.5(3)
C10 C15 C14 123.3(3)
C10 C15 N111 120.9(3)
C14 C15 N111 115.7(4)
C8 C7 C6 121.7(4)
N1 C9 C4 106.5(3)
N1 C9 C8 131.2(3)
C4 C9 C8 122.3(4)
C7 C8 C9 116.6(3)
C6 C5 C4 118.3(4)
C5 C6 C7 121.1(5)
C12 C13 C14 120.0(4)

loop_
_geom_bond_atom_site_label_1
_geom_bond_atom_site_label_2
_geom_bond_distance
N111 O112 1.196(5)
N111 O111 1.231(5)
N111 C15 1.480(4)
C14 C15 1.375(5)
C14 C13 1.390(5)
N1 C9 1.363(5)
N1 N2 1.389(4)
N1 C10 1.409(5)
C12 C13 1.368(6)
C12 C11 1.382(6)
C10 C15 1.366(6)
C10 C11 1.391(5)
C4 C5 1.389(6)
C4 C9 1.389(5)
C4 C3 1.407(6)
C3 N2 1.317(5)
C7 C8 1.375(6)
C7 C6 1.395(5)
C9 C8 1.392(5)
C5 C6 1.372(6)
